data_2017117
loop_
_publ_author_name
'Meng, Xiang-Gao'
'Cheng, Cui-Xia'
'Yan, Gang'

_publ_section_title
;
 A two-dimensional network in the molecular salt 2-methylimidazolium
 hydrogen glutarate, and three-dimensional networks in the salts
 2-methylimidazolium hydrogen succinate and 2-methylimidazolium
 hydrogen adipate monohydrate
;
_journal_coeditor_code SK3296
_journal_issue 5
_journal_name_full 'Acta Crystallographica Section C'
_journal_page_first o217
_journal_page_last o221
_journal_paper_doi 10.1107/S0108270109012530
_journal_volume 65
_journal_year 2009
_chemical_formula_moiety 'C4 H7 N2 + , C6 H9 O4 -, H2 O'
_chemical_formula_sum 'C10 H18 N2 O5'
_chemical_formula_weight 246.26
_chemical_name_systematic
;
2-methylimidazolium hydrogen adipate monohydrate
;
_space_group_IT_number 2
_symmetry_cell_setting triclinic
_symmetry_space_group_name_Hall '-P 1'
_symmetry_space_group_name_H-M 'P -1'
_atom_sites_solution_hydrogens geom
_atom_sites_solution_primary direct
_atom_sites_solution_secondary difmap
_audit_creation_method SHELXL97
_cell_angle_alpha 96.8800(10)
_cell_angle_beta 92.7940(10)
_cell_angle_gamma 106.6110(10)
_cell_formula_units_Z 2
_cell_length_a 4.9383(4)
_cell_length_b 8.0682(6)
_cell_length_c 16.6840(13)
_cell_measurement_reflns_used 2128
_cell_measurement_temperature 297(2)
_cell_measurement_theta_max 28.25
_cell_measurement_theta_min 2.47
_cell_volume 630.00(8)
_computing_cell_refinement 'SMART (Bruker, 2001)'
_computing_data_collection 'SMART (Bruker, 2001)'
_computing_data_reduction 'SAINT-Plus (Bruker, 2001)'
_computing_molecular_graphics 'PLATON (Spek, 2009)'
_computing_publication_material 'PLATON (Spek, 2009)'
_computing_structure_refinement 'SHELXL97 (Sheldrick, 2008)'
_computing_structure_solution 'SHELXS97 (Sheldrick, 2008)'
_diffrn_ambient_temperature 297(2)
_diffrn_measured_fraction_theta_full 0.985
_diffrn_measured_fraction_theta_max 0.985
_diffrn_measurement_device_type 'Bruker SMART APEX CCD area-detector'
_diffrn_measurement_method '0.3\% wide \w exposures'
_diffrn_radiation_monochromator graphite
_diffrn_radiation_source 'fine focus sealed Siemens Mo tube'
_diffrn_radiation_type 'Mo k\a'
_diffrn_radiation_wavelength 0.71073
_diffrn_reflns_av_R_equivalents 0.0187
_diffrn_reflns_av_sigmaI/netI 0.0237
_diffrn_reflns_limit_h_max 6
_diffrn_reflns_limit_h_min -6
_diffrn_reflns_limit_k_max 9
_diffrn_reflns_limit_k_min -9
_diffrn_reflns_limit_l_max 20
_diffrn_reflns_limit_l_min -20
_diffrn_reflns_number 6477
_diffrn_reflns_theta_full 25.99
_diffrn_reflns_theta_max 25.99
_diffrn_reflns_theta_min 2.47
_exptl_absorpt_coefficient_mu 0.104
_exptl_absorpt_correction_T_max 0.9897
_exptl_absorpt_correction_T_min 0.9695
_exptl_absorpt_correction_type multi-scan
_exptl_absorpt_process_details '(SADABS; Sheldrick, 1997)'
_exptl_crystal_colour colourless
_exptl_crystal_density_diffrn 1.298
_exptl_crystal_density_method 'not measured'
_exptl_crystal_description block
_exptl_crystal_F_000 264
_exptl_crystal_size_max 0.20
_exptl_crystal_size_mid 0.20
_exptl_crystal_size_min 0.10
_refine_diff_density_max 0.245
_refine_diff_density_min -0.212
_refine_ls_extinction_method none
_refine_ls_goodness_of_fit_ref 1.102
_refine_ls_hydrogen_treatment mixed
_refine_ls_matrix_type full
_refine_ls_number_parameters 173
_refine_ls_number_reflns 2421
_refine_ls_number_restraints 7
_refine_ls_restrained_S_all 1.104
_refine_ls_R_factor_all 0.0624
_refine_ls_R_factor_gt 0.0495
_refine_ls_shift/su_max 0.000
_refine_ls_shift/su_mean 0.000
_refine_ls_structure_factor_coef Fsqd
_refine_ls_weighting_details 'calc w = 1/[\s^2^(Fo^2^)+(0.0972P)^2^+0.0502P] where P=(Fo^2^+2Fc^2^)/3'
_refine_ls_weighting_scheme calc
_refine_ls_wR_factor_gt 0.1466
_refine_ls_wR_factor_ref 0.1592
_reflns_number_gt 1905
_reflns_number_total 2421
_reflns_threshold_expression I>2\s(I)
_cod_data_source_file sk3296.cif
_cod_data_source_block III
_cod_database_code 2017117
_cod_database_fobs_code 2017117

loop_
_symmetry_equiv_pos_as_xyz
'x, y, z'
'-x, -y, -z'

loop_
_atom_site_type_symbol
_atom_site_label
_atom_site_fract_x
_atom_site_fract_y
_atom_site_fract_z
_atom_site_U_iso_or_equiv
_atom_site_adp_type
_atom_site_calc_flag
_atom_site_refinement_flags
_atom_site_occupancy
_atom_site_disorder_assembly
_atom_site_disorder_group
C C1 0.2664(4) 0.9849(2) 0.26207(12) 0.0407(5) Uani d . 1 . .
C C2 0.2364(4) 0.8946(2) 0.38189(13) 0.0486(5) Uani d . 1 . .
H H2 0.1930 0.8843 0.4350 0.058 Uiso calc R 1 . .
C C3 0.3761(5) 0.8038(3) 0.33743(14) 0.0530(5) Uani d . 1 . .
H H3 0.4482 0.7174 0.3537 0.064 Uiso calc R 1 . .
C C4 0.2385(5) 1.0795(3) 0.19338(13) 0.0579(6) Uani d . 1 . .
H H4A 0.0583 1.0243 0.1630 0.087 Uiso calc R 1 . .
H H4B 0.3880 1.0775 0.1589 0.087 Uiso calc R 1 . .
H H4C 0.2510 1.1983 0.2134 0.087 Uiso calc R 1 . .
C C5 0.7289(4) 0.5974(2) 0.16367(10) 0.0371(4) Uani d . 1 . .
C C6 0.8623(5) 0.4902(3) 0.10637(11) 0.0445(5) Uani d . 1 . .
H H6A 1.0337 0.4815 0.1342 0.053 Uiso calc R 1 . .
H H6B 0.7327 0.3730 0.0939 0.053 Uiso calc R 1 . .
C C7 0.9369(4) 0.5593(2) 0.02766(11) 0.0400(5) Uani d . 1 . .
H H7A 1.0723 0.6748 0.0393 0.048 Uiso calc R 1 . .
H H7B 0.7674 0.5703 -0.0004 0.048 Uiso calc R 1 . .
C C8 0.8109(3) 0.3255(2) 0.36414(11) 0.0341(4) Uani d . 1 . .
C C9 0.6488(4) 0.4454(2) 0.39884(10) 0.0333(4) Uani d . 1 . .
H H9A 0.4761 0.4240 0.3639 0.040 Uiso calc R 1 . .
H H9B 0.7616 0.5648 0.3970 0.040 Uiso calc R 1 . .
C C10 0.5691(4) 0.4305(2) 0.48431(10) 0.0326(4) Uani d . 1 . .
H H10A 0.7378 0.4424 0.5195 0.039 Uiso calc R 1 . .
H H10B 0.4386 0.3156 0.4859 0.039 Uiso calc R 1 . .
N N1 0.3944(4) 0.8610(2) 0.26335(11) 0.0463(4) Uani d D 1 . .
H H1 0.472(4) 0.821(3) 0.2210(11) 0.056 Uiso d D 1 . .
N N2 0.1689(3) 1.0066(2) 0.33376(10) 0.0428(4) Uani d D 1 . .
H H2A 0.076(4) 1.086(2) 0.3508(12) 0.051 Uiso d D 1 . .
O O1 0.6446(3) 0.71668(17) 0.14081(8) 0.0495(4) Uani d . 1 . .
O O2 0.7027(3) 0.5613(2) 0.23510(8) 0.0565(4) Uani d . 1 . .
H H2B 0.795(5) 0.453(3) 0.2611(15) 0.085 Uiso d . 1 . .
O O3 0.8821(3) 0.33834(18) 0.29100(8) 0.0516(4) Uani d . 1 . .
O O4 0.8761(3) 0.22082(16) 0.40353(8) 0.0445(4) Uani d . 1 . .
O O5 0.7220(4) 0.9398(4) 0.01894(16) 0.0995(8) Uani d D 1 . .
H H5D 0.699(9) 0.876(5) 0.053(2) 0.149 Uiso d D 1 . .
H H5E 0.610(13) 0.998(8) 0.018(4) 0.149 Uiso d PD 0.50 . .
H H5F 0.870(9) 0.964(11) 0.001(4) 0.149 Uiso d PD 0.50 . .

loop_
_atom_site_aniso_label
_atom_site_aniso_U_11
_atom_site_aniso_U_22
_atom_site_aniso_U_33
_atom_site_aniso_U_12
_atom_site_aniso_U_13
_atom_site_aniso_U_23
C1 0.0427(10) 0.0395(9) 0.0424(11) 0.0173(8) 0.0078(8) 0.0005(8)
C2 0.0633(13) 0.0473(11) 0.0439(12) 0.0252(9) 0.0188(10) 0.0125(9)
C3 0.0687(13) 0.0504(11) 0.0548(13) 0.0349(10) 0.0185(10) 0.0176(9)
C4 0.0728(15) 0.0595(13) 0.0463(13) 0.0262(11) 0.0057(11) 0.0098(10)
C5 0.0465(10) 0.0427(9) 0.0289(10) 0.0207(8) 0.0135(8) 0.0088(7)
C6 0.0622(12) 0.0503(10) 0.0345(11) 0.0328(9) 0.0206(9) 0.0126(8)
C7 0.0528(11) 0.0465(10) 0.0310(10) 0.0271(8) 0.0170(8) 0.0090(8)
C8 0.0360(9) 0.0373(9) 0.0331(10) 0.0177(7) 0.0066(7) 0.0024(7)
C9 0.0412(9) 0.0376(9) 0.0294(10) 0.0229(7) 0.0104(7) 0.0061(7)
C10 0.0401(9) 0.0373(9) 0.0276(9) 0.0218(7) 0.0082(7) 0.0052(7)
N1 0.0551(10) 0.0455(9) 0.0475(11) 0.0279(7) 0.0186(8) 0.0046(7)
N2 0.0485(9) 0.0402(8) 0.0461(10) 0.0239(7) 0.0132(7) 0.0006(7)
O1 0.0721(9) 0.0555(8) 0.0392(8) 0.0406(7) 0.0257(7) 0.0162(6)
O2 0.0887(11) 0.0718(10) 0.0346(8) 0.0548(8) 0.0298(7) 0.0207(7)
O3 0.0747(10) 0.0631(9) 0.0363(8) 0.0454(7) 0.0260(7) 0.0115(6)
O4 0.0567(8) 0.0489(7) 0.0420(8) 0.0354(6) 0.0121(6) 0.0098(6)
O5 0.0818(14) 0.1386(19) 0.1154(19) 0.0578(14) 0.0331(12) 0.0908(15)

loop_
_atom_type_symbol
_atom_type_description
_atom_type_scat_dispersion_real
_atom_type_scat_dispersion_imag
_atom_type_scat_source
C C 0.0033 0.0016 'International Tables Vol C Tables 4.2.6.8 and 6.1.1.4'
H H 0.0000 0.0000 'International Tables Vol C Tables 4.2.6.8 and 6.1.1.4'
O O 0.0106 0.0060 'International Tables Vol C Tables 4.2.6.8 and 6.1.1.4'
N N 0.0061 0.0033 'International Tables Vol C Tables 4.2.6.8 and 6.1.1.4'

loop_
_geom_angle_atom_site_label_1
_geom_angle_atom_site_label_2
_geom_angle_atom_site_label_3
_geom_angle_site_symmetry_1
_geom_angle_site_symmetry_3
_geom_angle
_geom_angle_publ_flag
N2 C1 N1 . . 107.10(18) no
N2 C1 C4 . . 126.71(18) no
N1 C1 C4 . . 126.18(18) no
C3 C2 N2 . . 106.48(18) no
C3 C2 H2 . . 126.8 no
N2 C2 H2 . . 126.8 no
C2 C3 N1 . . 107.48(19) no
C2 C3 H3 . . 126.3 no
N1 C3 H3 . . 126.3 no
C1 C4 H4A . . 109.5 no
C1 C4 H4B . . 109.5 no
H4A C4 H4B . . 109.5 no
C1 C4 H4C . . 109.5 no
H4A C4 H4C . . 109.5 no
H4B C4 H4C . . 109.5 no
O1 C5 O2 . . 120.97(16) no
O1 C5 C6 . . 120.80(15) no
O2 C5 C6 . . 118.23(16) no
C7 C6 C5 . . 115.71(15) no
C7 C6 H6A . . 108.4 no
C5 C6 H6A . . 108.4 no
C7 C6 H6B . . 108.4 no
C5 C6 H6B . . 108.4 no
H6A C6 H6B . . 107.4 no
C6 C7 C7 . 2_765 112.34(18) no
C6 C7 H7A . . 109.1 no
C7 C7 H7A 2_765 . 109.1 no
C6 C7 H7B . . 109.1 no
C7 C7 H7B 2_765 . 109.1 no
H7A C7 H7B . . 107.9 no
O4 C8 O3 . . 121.13(15) no
O4 C8 C9 . . 121.84(16) no
O3 C8 C9 . . 117.03(14) no
C8 C9 C10 . . 116.58(14) no
C8 C9 H9A . . 108.1 no
C10 C9 H9A . . 108.1 no
C8 C9 H9B . . 108.1 no
C10 C9 H9B . . 108.2 no
H9A C9 H9B . . 107.3 no
C9 C10 C10 . 2_666 111.84(17) no
C9 C10 H10A . . 109.2 no
C10 C10 H10A 2_666 . 109.2 no
C9 C10 H10B . . 109.3 no
C10 C10 H10B 2_666 . 109.2 no
H10A C10 H10B . . 107.9 no
C1 N1 C3 . . 109.24(17) no
C1 N1 H1 . . 123.6(14) no
C3 N1 H1 . . 127.1(14) no
C1 N2 C2 . . 109.70(16) no
C1 N2 H2A . . 126.5(13) no
C2 N2 H2A . . 123.8(13) no
C5 O2 H2B . . 123.0(13) no
C8 O3 H2B . . 111.4(12) no
H5D O5 H5E . . 114(3) no
H5D O5 H5F . . 118(4) no
H5E O5 H5F . . 125(6) no

loop_
_geom_bond_atom_site_label_1
_geom_bond_atom_site_label_2
_geom_bond_site_symmetry_2
_geom_bond_distance
_geom_bond_publ_flag
C1 N2 . 1.322(2) no
C1 N1 . 1.329(2) no
C1 C4 . 1.472(3) no
C2 C3 . 1.331(3) no
C2 N2 . 1.376(3) no
C2 H2 . 0.9300 no
C3 N1 . 1.368(3) no
C3 H3 . 0.9300 no
C4 H4A . 0.9600 no
C4 H4B . 0.9600 no
C4 H4C . 0.9600 no
C5 O1 . 1.244(2) no
C5 O2 . 1.264(2) no
C5 C6 . 1.511(2) no
C6 C7 . 1.509(3) no
C6 H6A . 0.9700 no
C6 H6B . 0.9700 no
C7 C7 2_765 1.530(3) no
C7 H7A . 0.9700 no
C7 H7B . 0.9700 no
C8 O4 . 1.232(2) no
C8 O3 . 1.294(2) no
C8 C9 . 1.505(2) no
C9 C10 . 1.507(2) no
C9 H9A . 0.9700 no
C9 H9B . 0.9700 no
C10 C10 2_666 1.526(3) no
C10 H10A . 0.9700 no
C10 H10B . 0.9700 no
N1 H1 . 0.890(15) no
N2 H2A . 0.915(15) no
O2 H2B . 1.21(3) no
O3 H2B . 1.26(3) no
O5 H5D . 0.80(4) no
O5 H5E . 0.82(2) no
O5 H5F . 0.785(19) no

loop_
_geom_hbond_atom_site_label_D
_geom_hbond_atom_site_label_H
_geom_hbond_atom_site_label_A
_geom_hbond_site_symmetry_A
_geom_hbond_distance_DH
_geom_hbond_distance_HA
_geom_hbond_distance_DA
_geom_hbond_angle_DHA
_geom_hbond_publ_flag
N1 H1 O1 . 0.889(15) 1.867(16) 2.751(2) 172(2) yes
N2 H2A O4 1_465 0.913(15) 1.846(16) 2.7464(19) 168.4(19) yes
O2 H2B O3 . 1.22(2) 1.25(2) 2.4747(19) 177(2) yes
O5 H5D O1 . 0.80(4) 2.04(4) 2.843(2) 178(4) yes
O5 H5F O5 2_775 0.785(19) 2.01(3) 2.770(4) 162(7) yes
O5 H5E O5 2_675 0.825(19) 1.93(3) 2.715(4) 157(7) yes

loop_
_geom_torsion_atom_site_label_1
_geom_torsion_atom_site_label_2
_geom_torsion_atom_site_label_3
_geom_torsion_atom_site_label_4
_geom_torsion_site_symmetry_1
_geom_torsion_site_symmetry_2
_geom_torsion_site_symmetry_3
_geom_torsion_site_symmetry_4
_geom_torsion
_geom_torsion_publ_flag
N2 C2 C3 N1 . . . . 0.3(2) no
O1 C5 C6 C7 . . . . 11.5(3) no
O2 C5 C6 C7 . . . . -169.22(17) no
C5 C6 C7 C7 . . . 2_765 -178.4(2) no
O4 C8 C9 C10 . . . . -0.2(2) no
O3 C8 C9 C10 . . . . -179.49(14) no
C8 C9 C10 C10 . . . 2_666 174.59(17) no
N2 C1 N1 C3 . . . . 0.1(2) no
C4 C1 N1 C3 . . . . -179.76(19) no
C2 C3 N1 C1 . . . . -0.3(2) no
N1 C1 N2 C2 . . . . 0.1(2) no
C4 C1 N2 C2 . . . . 179.98(18) no
C3 C2 N2 C1 . . . . -0.3(2) no
